data_4073156
loop_
_publ_author_name
'Shen, Hao'
'Chan, Hoi-Shan'
'Xie, Zuowei'

_publ_section_title
;
 Synthesis, Structure, and Reactivity of
 [\s:\h1:\h5-(OCH2)(Me2NCH2)C2B9H9]Ti(NR2) (R = Me, Et)
;
_journal_issue 10
_journal_name_full Organometallics
_journal_page_first 2694
_journal_paper_doi 10.1021/om070128q
_journal_volume 26
_journal_year 2007
_chemical_formula_sum 'C8 H25 B9 N2 O Ti'
_chemical_formula_weight 310.49
_chemical_name_systematic
; 
 ? 
;
_space_group_IT_number 9
_symmetry_cell_setting monoclinic
_symmetry_space_group_name_Hall 'C -2yc'
_symmetry_space_group_name_H-M 'C 1 c 1'
_atom_sites_solution_hydrogens geom
_atom_sites_solution_primary direct
_atom_sites_solution_secondary difmap
_audit_creation_method SHELXL-97
_cell_angle_alpha 90.00
_cell_angle_beta 110.722(4)
_cell_angle_gamma 90.00
_cell_formula_units_Z 4
_cell_length_a 13.647(3)
_cell_length_b 7.1668(15)
_cell_length_c 18.496(4)
_cell_measurement_temperature 293(2)
_cell_volume 1692.0(6)
_computing_cell_refinement 'BRUKER SMART CCD DIFFRACTOMETER'
_computing_data_collection 'BRUKER SMART CCD DIFFRACTOMETER'
_computing_data_reduction 'BRUKER SMART CCD DIFFRACTOMETER'
_computing_molecular_graphics 'SIEMENS SHELXTL'
_computing_publication_material 'SIEMENS SHELXTL'
_computing_structure_refinement 'SHELXL-97 (Sheldrick, 1997)'
_computing_structure_solution 'SHELXS-97 (Sheldrick, 1990)'
_diffrn_ambient_temperature 293(2)
_diffrn_measured_fraction_theta_full 0.996
_diffrn_measured_fraction_theta_max 0.996
_diffrn_measurement_device_type 'BRUKER SMART CCD DIFFRACTOMETER'
_diffrn_measurement_method 'OMEGA SCAN'
_diffrn_radiation_monochromator graphite
_diffrn_radiation_source 'fine-focus sealed tube'
_diffrn_radiation_type MoK\a
_diffrn_radiation_wavelength 0.71073
_diffrn_reflns_av_R_equivalents 0.0281
_diffrn_reflns_av_sigmaI/netI 0.0476
_diffrn_reflns_limit_h_max 11
_diffrn_reflns_limit_h_min -18
_diffrn_reflns_limit_k_max 9
_diffrn_reflns_limit_k_min -7
_diffrn_reflns_limit_l_max 24
_diffrn_reflns_limit_l_min -24
_diffrn_reflns_number 5704
_diffrn_reflns_theta_full 28.33
_diffrn_reflns_theta_max 28.33
_diffrn_reflns_theta_min 2.35
_exptl_absorpt_coefficient_mu 0.496
_exptl_absorpt_correction_T_max 1.0000
_exptl_absorpt_correction_T_min 0.690829
_exptl_absorpt_correction_type SADABS
_exptl_crystal_colour YELLOW
_exptl_crystal_density_diffrn 1.219
_exptl_crystal_density_method 'not measured'
_exptl_crystal_description BLOCK
_exptl_crystal_F_000 648
_exptl_crystal_size_max 0.40
_exptl_crystal_size_mid 0.30
_exptl_crystal_size_min 0.20
_refine_diff_density_max 0.262
_refine_diff_density_min -0.217
_refine_diff_density_rms 0.054
_refine_ls_abs_structure_details 'Flack H D (1983), Acta Cryst. A39, 876-881'
_refine_ls_abs_structure_Flack 0.04(3)
_refine_ls_extinction_method none
_refine_ls_goodness_of_fit_ref 0.934
_refine_ls_hydrogen_treatment riding
_refine_ls_matrix_type full
_refine_ls_number_parameters 190
_refine_ls_number_reflns 3414
_refine_ls_number_restraints 2
_refine_ls_restrained_S_all 0.933
_refine_ls_R_factor_all 0.0523
_refine_ls_R_factor_gt 0.0415
_refine_ls_shift/su_max 0.000
_refine_ls_shift/su_mean 0.000
_refine_ls_structure_factor_coef Fsqd
_refine_ls_weighting_details 'calc w=1/[\s^2^(Fo^2^)+(0.0755P)^2^+0.5517P] where P=(Fo^2^+2Fc^2^)/3'
_refine_ls_weighting_scheme calc
_refine_ls_wR_factor_gt 0.1057
_refine_ls_wR_factor_ref 0.1157
_reflns_number_gt 2960
_reflns_number_total 3414
_reflns_threshold_expression >2sigma(I)
_cod_data_source_file om070128qsi20070208_104122.cif
_cod_data_source_block 3a
_cod_depositor_comments
;
The following automatic conversions were performed:

'_symmetry_cell_setting' value 'Monoclinic' changed to 'monoclinic'
according to /home/saulius/struct/CIF-dictionaries/cif_core.dic
dictionary named 'cif_core.dic' version 2.4.1 from 2010-06-29.

Automatic conversion script
Id: cif_fix_values 1715 2011-07-08 13:25:40Z adriana 
;
_cod_original_sg_symbol_H-M Cc
_cod_database_code 4073156

loop_
_symmetry_equiv_pos_as_xyz
'x, y, z'
'x, -y, z+1/2'
'x+1/2, y+1/2, z'
'x+1/2, -y+1/2, z+1/2'

loop_
_atom_site_label
_atom_site_type_symbol
_atom_site_fract_x
_atom_site_fract_y
_atom_site_fract_z
_atom_site_U_iso_or_equiv
_atom_site_adp_type
_atom_site_occupancy
_atom_site_symmetry_multiplicity
_atom_site_calc_flag
_atom_site_refinement_flags
Ti1 Ti 0.18281(3) 0.77623(6) 0.31481(3) 0.03266(14) Uani 1 1 d .
O1 O 0.11948(18) 0.9901(3) 0.33067(14) 0.0436(5) Uani 1 1 d .
N1 N 0.0397(2) 0.6208(4) 0.30645(16) 0.0408(6) Uani 1 1 d .
N2 N 0.1937(3) 0.7799(5) 0.21727(18) 0.0486(7) Uani 1 1 d .
C1 C 0.1866(2) 0.6373(4) 0.42681(16) 0.0309(6) Uani 1 1 d .
C2 C 0.2248(3) 0.8498(4) 0.44344(17) 0.0335(6) Uani 1 1 d .
C11 C 0.0714(2) 0.5936(5) 0.39243(18) 0.0397(7) Uani 1 1 d .
H11A H 0.0583 0.4660 0.4040 0.048 Uiso 1 1 calc R
H11B H 0.0319 0.6767 0.4133 0.048 Uiso 1 1 calc R
C12 C 0.0205(3) 0.4402(6) 0.2640(2) 0.0614(11) Uani 1 1 d .
H12A H -0.0436 0.3865 0.2647 0.092 Uiso 1 1 calc R
H12B H 0.0775 0.3564 0.2885 0.092 Uiso 1 1 calc R
H12C H 0.0152 0.4612 0.2115 0.092 Uiso 1 1 calc R
C13 C -0.0600(3) 0.7312(6) 0.2762(3) 0.0590(11) Uani 1 1 d .
H13A H -0.1180 0.6531 0.2744 0.089 Uiso 1 1 calc R
H13B H -0.0697 0.7758 0.2252 0.089 Uiso 1 1 calc R
H13C H -0.0560 0.8354 0.3098 0.089 Uiso 1 1 calc R
C14 C 0.1439(3) 1.0012(5) 0.4125(2) 0.0462(8) Uani 1 1 d .
H14A H 0.0824 0.9775 0.4259 0.055 Uiso 1 1 calc R
H14B H 0.1723 1.1226 0.4323 0.055 Uiso 1 1 calc R
C15 C 0.2301(5) 0.6253(8) 0.1832(3) 0.0860(16) Uani 1 1 d .
H15A H 0.2289 0.6600 0.1328 0.129 Uiso 1 1 calc R
H15B H 0.1852 0.5195 0.1789 0.129 Uiso 1 1 calc R
H15C H 0.3004 0.5936 0.2154 0.129 Uiso 1 1 calc R
C16 C 0.1719(4) 0.9480(7) 0.1700(2) 0.0682(12) Uani 1 1 d .
H16A H 0.1820 0.9229 0.1221 0.102 Uiso 1 1 calc R
H16B H 0.2185 1.0458 0.1971 0.102 Uiso 1 1 calc R
H16C H 0.1008 0.9861 0.1595 0.102 Uiso 1 1 calc R
B3 B 0.3297(3) 0.8861(5) 0.4196(2) 0.0385(8) Uani 1 1 d .
H3 H 0.3507 1.0172 0.3977 0.046 Uiso 1 1 calc R
B4 B 0.3635(3) 0.6714(6) 0.3891(2) 0.0392(8) Uani 1 1 d .
H4 H 0.4067 0.6562 0.3493 0.047 Uiso 1 1 calc R
B5 B 0.2667(3) 0.5167(5) 0.3930(2) 0.0351(7) Uani 1 1 d .
H5 H 0.2453 0.3962 0.3536 0.042 Uiso 1 1 calc R
B6 B 0.2405(3) 0.7118(5) 0.5212(2) 0.0390(8) Uani 1 1 d .
H6 H 0.1987 0.7258 0.5620 0.047 Uiso 1 1 calc R
B7 B 0.3388(3) 0.8724(6) 0.5175(2) 0.0450(9) Uani 1 1 d .
H7 H 0.3621 0.9924 0.5570 0.054 Uiso 1 1 calc R
B8 B 0.4305(3) 0.7516(6) 0.4863(3) 0.0455(9) Uani 1 1 d .
H8 H 0.5137 0.7914 0.5065 0.055 Uiso 1 1 calc R
B9 B 0.3895(3) 0.5153(6) 0.4698(2) 0.0424(8) Uani 1 1 d .
H9 H 0.4460 0.4002 0.4794 0.051 Uiso 1 1 calc R
B10 B 0.2728(3) 0.4920(5) 0.4903(2) 0.0379(7) Uani 1 1 d .
H10 H 0.2521 0.3606 0.5121 0.046 Uiso 1 1 calc R
B11 B 0.3730(3) 0.6393(6) 0.5491(2) 0.0435(8) Uani 1 1 d .
H11 H 0.4187 0.6053 0.6097 0.052 Uiso 1 1 calc R

loop_
_atom_site_aniso_label
_atom_site_aniso_U_11
_atom_site_aniso_U_22
_atom_site_aniso_U_33
_atom_site_aniso_U_23
_atom_site_aniso_U_13
_atom_site_aniso_U_12
Ti1 0.0362(3) 0.0328(2) 0.0321(2) 0.0039(3) 0.01592(18) 0.0006(3)
O1 0.0463(14) 0.0358(11) 0.0514(14) 0.0069(10) 0.0206(11) 0.0065(9)
N1 0.0372(15) 0.0421(15) 0.0411(15) 0.0044(11) 0.0113(11) -0.0073(11)
N2 0.051(2) 0.067(2) 0.0310(14) 0.0007(14) 0.0190(13) -0.0072(15)
C1 0.0356(15) 0.0319(15) 0.0288(14) 0.0001(11) 0.0159(12) -0.0007(12)
C2 0.0402(16) 0.0288(14) 0.0364(15) -0.0059(12) 0.0197(13) -0.0020(12)
C11 0.0374(17) 0.0481(18) 0.0368(16) 0.0031(13) 0.0169(14) -0.0060(13)
C12 0.066(3) 0.058(2) 0.051(2) -0.0079(18) 0.0092(19) -0.0230(19)
C13 0.037(2) 0.076(3) 0.059(3) 0.016(2) 0.0108(18) 0.0028(17)
C14 0.053(2) 0.0321(16) 0.058(2) -0.0045(14) 0.0255(17) 0.0059(13)
C15 0.113(4) 0.099(4) 0.054(3) -0.013(3) 0.039(3) 0.018(3)
C16 0.067(3) 0.085(3) 0.044(2) 0.015(2) 0.009(2) -0.018(2)
B3 0.0347(19) 0.0377(18) 0.044(2) -0.0012(14) 0.0151(15) -0.0079(14)
B4 0.0388(19) 0.047(2) 0.0373(18) 0.0056(15) 0.0207(16) 0.0068(15)
B5 0.0438(19) 0.0333(16) 0.0331(17) -0.0003(13) 0.0197(15) 0.0060(13)
B6 0.043(2) 0.0452(19) 0.0323(17) -0.0045(14) 0.0181(15) -0.0038(15)
B7 0.046(2) 0.046(2) 0.0385(19) -0.0075(15) 0.0103(16) -0.0088(16)
B8 0.035(2) 0.057(2) 0.043(2) 0.0063(17) 0.0120(17) -0.0027(16)
B9 0.041(2) 0.046(2) 0.0403(19) 0.0071(15) 0.0149(16) 0.0121(15)
B10 0.047(2) 0.0338(17) 0.0312(16) 0.0022(13) 0.0119(14) 0.0008(14)
B11 0.046(2) 0.052(2) 0.0315(18) -0.0010(16) 0.0131(15) 0.0004(16)

loop_
_atom_type_symbol
_atom_type_description
_atom_type_scat_dispersion_real
_atom_type_scat_dispersion_imag
_atom_type_scat_source
C C 0.0033 0.0016 'International Tables Vol C Tables 4.2.6.8 and 6.1.1.4'
H H 0.0000 0.0000 'International Tables Vol C Tables 4.2.6.8 and 6.1.1.4'
B B 0.0013 0.0007 'International Tables Vol C Tables 4.2.6.8 and 6.1.1.4'
N N 0.0061 0.0033 'International Tables Vol C Tables 4.2.6.8 and 6.1.1.4'
O O 0.0106 0.0060 'International Tables Vol C Tables 4.2.6.8 and 6.1.1.4'
Ti Ti 0.2776 0.4457 'International Tables Vol C Tables 4.2.6.8 and 6.1.1.4'

loop_
_geom_angle_atom_site_label_1
_geom_angle_atom_site_label_2
_geom_angle_atom_site_label_3
_geom_angle
O1 Ti1 N2 110.31(14)
O1 Ti1 N1 88.72(11)
N2 Ti1 N1 108.15(13)
O1 Ti1 C1 94.59(10)
N2 Ti1 C1 154.36(14)
N1 Ti1 C1 65.07(10)
O1 Ti1 C2 66.58(11)
N2 Ti1 C2 157.18(13)
N1 Ti1 C2 94.52(11)
C1 Ti1 C2 40.94(11)
O1 Ti1 B3 84.37(12)
N2 Ti1 B3 116.86(14)
N1 Ti1 B3 134.04(12)
C1 Ti1 B3 70.28(11)
C2 Ti1 B3 41.54(12)
O1 Ti1 B5 135.02(11)
N2 Ti1 B5 114.34(14)
N1 Ti1 B5 82.65(11)
C1 Ti1 B5 42.09(11)
C2 Ti1 B5 70.22(11)
B3 Ti1 B5 71.25(13)
O1 Ti1 B4 126.71(12)
N2 Ti1 B4 97.85(14)
N1 Ti1 B4 124.65(12)
C1 Ti1 B4 70.46(11)
C2 Ti1 B4 70.17(12)
B3 Ti1 B4 42.34(13)
B5 Ti1 B4 42.01(12)
C14 O1 Ti1 105.60(18)
C12 N1 C13 107.1(3)
C12 N1 C11 112.1(3)
C13 N1 C11 110.2(3)
C12 N1 Ti1 117.6(2)
C13 N1 Ti1 115.1(2)
C11 N1 Ti1 94.33(17)
C15 N2 C16 113.6(4)
C15 N2 Ti1 124.6(3)
C16 N2 Ti1 121.6(3)
C11 C1 C2 119.9(3)
C11 C1 B5 117.1(3)
C2 C1 B5 110.5(2)
C11 C1 B10 122.0(3)
C2 C1 B10 110.6(2)
B5 C1 B10 63.7(2)
C11 C1 B6 120.0(2)
C2 C1 B6 61.20(19)
B5 C1 B6 115.9(3)
B10 C1 B6 62.9(2)
C11 C1 Ti1 91.29(18)
C2 C1 Ti1 70.20(14)
B5 C1 Ti1 72.24(15)
B10 C1 Ti1 133.2(2)
B6 C1 Ti1 130.5(2)
C14 C2 C1 117.7(3)
C14 C2 B3 111.8(3)
C1 C2 B3 110.5(2)
C14 C2 B7 125.6(3)
C1 C2 B7 113.2(3)
B3 C2 B7 64.2(2)
C14 C2 B6 126.6(3)
C1 C2 B6 62.87(19)
B3 C2 B6 117.1(3)
B7 C2 B6 64.0(2)
C14 C2 Ti1 83.77(19)
C1 C2 Ti1 68.86(14)
B3 C2 Ti1 71.61(17)
B7 C2 Ti1 133.3(2)
B6 C2 Ti1 130.8(2)
N1 C11 C1 106.6(2)
O1 C14 C2 103.1(2)
C2 B3 B4 107.3(2)
C2 B3 B8 105.0(3)
B4 B3 B8 61.3(2)
C2 B3 B7 58.4(2)
B4 B3 B7 110.3(3)
B8 B3 B7 60.2(2)
C2 B3 Ti1 66.84(16)
B4 B3 Ti1 71.91(17)
B8 B3 Ti1 127.6(2)
B7 B3 Ti1 123.3(2)
B5 B4 B3 104.8(2)
B5 B4 B9 60.0(2)
B3 B4 B9 106.1(3)
B5 B4 B8 106.7(3)
B3 B4 B8 59.8(2)
B9 B4 B8 59.2(2)
B5 B4 Ti1 66.18(16)
B3 B4 Ti1 65.75(16)
B9 B4 Ti1 121.0(2)
B8 B4 Ti1 120.8(2)
C1 B5 B4 106.9(2)
C1 B5 B9 105.1(2)
B4 B5 B9 61.4(2)
C1 B5 B10 58.53(19)
B4 B5 B10 109.8(3)
B9 B5 B10 59.8(2)
C1 B5 Ti1 65.66(15)
B4 B5 Ti1 71.81(17)
B9 B5 Ti1 127.2(2)
B10 B5 Ti1 122.04(19)
C2 B6 C1 55.94(18)
C2 B6 B11 103.1(3)
C1 B6 B11 103.3(2)
C2 B6 B10 102.3(2)
C1 B6 B10 57.75(19)
B11 B6 B10 59.5(2)
C2 B6 B7 57.5(2)
C1 B6 B7 102.6(2)
B11 B6 B7 59.9(2)
B10 B6 B7 106.4(3)
C2 B7 B3 57.4(2)
C2 B7 B11 103.7(3)
B3 B7 B11 107.6(3)
C2 B7 B8 104.1(3)
B3 B7 B8 59.9(2)
B11 B7 B8 61.0(2)
C2 B7 B6 58.5(2)
B3 B7 B6 107.0(2)
B11 B7 B6 59.7(2)
B8 B7 B6 108.8(3)
B3 B8 B9 106.2(3)
B3 B8 B7 59.9(2)
B9 B8 B7 107.8(3)
B3 B8 B4 58.9(2)
B9 B8 B4 60.4(2)
B7 B8 B4 108.2(3)
B3 B8 B11 106.5(3)
B9 B8 B11 60.2(2)
B7 B8 B11 59.5(2)
B4 B8 B11 108.5(3)
B10 B9 B5 60.4(2)
B10 B9 B8 107.8(3)
B5 B9 B8 106.5(3)
B10 B9 B11 59.3(2)
B5 B9 B11 107.2(3)
B8 B9 B11 60.7(2)
B10 B9 B4 108.0(2)
B5 B9 B4 58.6(2)
B8 B9 B4 60.4(2)
B11 B9 B4 109.0(3)
C1 B10 B11 104.8(3)
C1 B10 B9 104.5(2)
B11 B10 B9 61.1(2)
C1 B10 B5 57.72(18)
B11 B10 B5 108.2(3)
B9 B10 B5 59.9(2)
C1 B10 B6 59.32(19)
B11 B10 B6 60.0(2)
B9 B10 B6 109.2(3)
B5 B10 B6 108.0(2)
B10 B11 B6 60.5(2)
B10 B11 B7 107.7(3)
B6 B11 B7 60.5(2)
B10 B11 B9 59.6(2)
B6 B11 B9 108.5(3)
B7 B11 B9 106.9(3)
B10 B11 B8 106.8(3)
B6 B11 B8 108.3(3)
B7 B11 B8 59.5(2)
B9 B11 B8 59.1(2)

loop_
_geom_bond_atom_site_label_1
_geom_bond_atom_site_label_2
_geom_bond_distance
Ti1 O1 1.833(2)
Ti1 N2 1.862(3)
Ti1 N1 2.205(3)
Ti1 C1 2.282(3)
Ti1 C2 2.302(3)
Ti1 B3 2.376(4)
Ti1 B5 2.386(3)
Ti1 B4 2.477(4)
O1 C14 1.432(4)
N1 C12 1.488(5)
N1 C13 1.500(5)
N1 C11 1.506(4)
N2 C15 1.446(6)
N2 C16 1.457(5)
C1 C11 1.506(4)
C1 C2 1.604(4)
C1 B5 1.679(4)
C1 B10 1.694(5)
C1 B6 1.723(5)
C2 C14 1.509(5)
C2 B3 1.661(5)
C2 B7 1.678(5)
C2 B6 1.696(5)
B3 B4 1.755(5)
B3 B8 1.773(6)
B3 B7 1.773(5)
B4 B5 1.745(5)
B4 B9 1.796(5)
B4 B8 1.798(6)
B5 B9 1.772(5)
B5 B10 1.781(5)
B6 B11 1.774(6)
B6 B10 1.783(5)
B6 B7 1.788(5)
B7 B11 1.777(6)
B7 B8 1.778(6)
B8 B9 1.776(6)
B8 B11 1.805(6)
B9 B10 1.771(6)
B9 B11 1.796(5)
B10 B11 1.765(6)
